data_7133077
loop_
_publ_author_name
'George, 3rd, Gary C'
'Kruse, Samantha J.'
'Forbes, Tori Z.'
'Hutchins, Kristin M.'

_publ_section_title
;
 Off-the-shelf thermosalience of anthracene-9-thiocarboxamide.
;
_journal_issue 60
_journal_name_full 'Chemical communications (Cambridge, England)'
_journal_page_first 7697
_journal_page_last 7700
_journal_paper_doi 10.1039/d4cc01765j
_journal_volume 60
_journal_year 2024
_chemical_formula_moiety 'C15 H11 N S'
_chemical_formula_sum 'C15 H11 N S'
_chemical_formula_weight 237.31
_space_group_crystal_system triclinic
_space_group_IT_number 2
_space_group_name_Hall '-P 1'
_space_group_name_H-M_alt 'P -1'
_atom_sites_solution_hydrogens geom
_atom_sites_solution_primary dual
_audit_creation_date 2023-12-01
_audit_creation_method
;
Olex2 1.5
(compiled 2023.08.24 svn.re1ec1418 for OlexSys, GUI svn.r6817)
;
_audit_update_record
;
2024-04-11 deposited with the CCDC.	2024-05-22 downloaded from the CCDC.
;
_cell_angle_alpha 82.118(2)
_cell_angle_beta 83.407(2)
_cell_angle_gamma 77.9230(10)
_cell_formula_units_Z 4
_cell_length_a 9.2356(2)
_cell_length_b 9.9171(2)
_cell_length_c 13.2232(3)
_cell_measurement_reflns_used 21945
_cell_measurement_temperature 239.95(10)
_cell_measurement_theta_max 75.1550
_cell_measurement_theta_min 3.3560
_cell_volume 1168.48(4)
_computing_cell_refinement 'CrysAlisPro 1.171.41.122a (Rigaku OD, 2021)'
_computing_data_collection 'CrysAlisPro 1.171.41.122a (Rigaku OD, 2021)'
_computing_data_reduction 'CrysAlisPro 1.171.41.122a (Rigaku OD, 2021)'
_computing_molecular_graphics 'Olex2 1.5 (Dolomanov et al., 2009)'
_computing_publication_material 'Olex2 1.5 (Dolomanov et al., 2009)'
_computing_structure_refinement 'SHELXL 2018/3 (Sheldrick, 2015)'
_computing_structure_solution 'SHELXT 2018/2 (Sheldrick, 2018)'
_diffrn_ambient_environment N~2~
_diffrn_ambient_temperature 239.95(10)
_diffrn_detector 'Hybrid Pixel Array Detector'
_diffrn_detector_area_resol_mean 10.0000
_diffrn_detector_type HyPix
_diffrn_measured_fraction_theta_full 0.999
_diffrn_measured_fraction_theta_max 0.943
_diffrn_measurement_details
;
List of Runs (angles in degrees, time in seconds):

  # Type    Start    End  Width  t~exp~   \w     \q     \k     \f   Frames
#--------------------------------------------------------------------------
  1  \w   -120.00 -66.00   0.50    0.11    --  -47.76-137.00 -29.00  108
  2  \w    -91.00 -17.00   0.50    0.11    --  -47.76 132.00-143.00  148
  3  \w   -120.00 -69.00   0.50    0.11    --  -47.76-132.00 147.00  102
  4  \w    -95.00 -19.00   0.50    0.11    --  -47.76 137.00  33.00  152
  5  \w     38.00  99.00   0.50    0.11    --   47.76-132.00 147.00  122
  6  \w     41.00 102.00   0.50    0.11    --   47.76-137.00 -29.00  122
  7  \w    -95.00 -19.00   0.50    0.45    --  -91.75 137.00  33.00  152
  8  \w   -158.00 -66.00   0.50    0.45    --  -91.75-137.00 -29.00  184
  9  \w   -162.00 -69.00   0.50    0.45    --  -91.75-132.00 147.00  186
 10  \w     41.00 121.00   0.50    0.45    --  107.31-137.00 -29.00  160
 11  \w     87.00 178.00   0.50    0.45    --  107.31 137.00  33.00  182
 12  \w     38.00 117.00   0.50    0.45    --  107.31-132.00 147.00  158
 13  \w     91.00 178.00   0.50    0.45    --  107.31 132.00-143.00  174
 14  \w    -58.00 -32.00   0.50    0.11    --   14.00 163.00 166.38   52
 15  \w    -21.00  14.00   0.50    0.11    --   14.00 102.00  92.17   70
 16  \w     -8.00  22.00   0.50    0.11    --   26.00 100.00 -96.70   60
 17  \w     -3.00  27.00   0.50    0.11    --   30.00  98.00 121.87   60
 18  \w      9.00  43.00   0.50    0.11    --   38.00  90.00 -58.73   68
 19  \w   -123.00 -35.00   0.50    0.11    --  -47.76 -19.00   0.00  176
 20  \w   -120.00 -25.00   0.50    0.11    --  -47.76 -77.00-120.00  190
 21  \w     35.00 123.00   0.50    0.11    --   47.76  19.00 150.00  176
 22  \w     36.00 121.00   0.50    0.11    --   47.76  38.00-180.00  170
 23  \w     28.00 122.00   0.50    0.11    --   50.00  75.00  11.80  188
 24  \w     28.00 122.00   0.50    0.11    --   50.00  76.00  86.79  188
 25  \w     27.00 122.00   0.50    0.11    --   50.00  77.00 143.55  190
 26  \w     32.00 126.00   0.50    0.11    --   54.00  76.00 -44.37  188
 27  \w     31.00 126.00   0.50    0.11    --   54.00  77.00-162.22  190
 28  \w   -131.00 -35.00   0.50    0.11    --  -58.00 -76.00  63.92  192
 29  \w     36.00 131.00   0.50    0.11    --   58.00  75.00   3.15  190
 30  \w     36.00 131.00   0.50    0.11    --   58.00  75.00-119.35  190
 31  \w     36.00 131.00   0.50    0.11    --   58.00  75.00  45.37  190
 32  \w   -135.00 -41.00   0.50    0.11    --  -62.00 -73.00 -90.91  188
 33  \w   -135.00 -40.00   0.50    0.11    --  -62.00 -74.00-135.32  190
 34  \w     40.00 135.00   0.50    0.11    --   62.00  75.00 103.30  190
 35  \w     41.00 135.00   0.50    0.11    --   62.00  74.00 -85.44  188
 36  \w     40.00 135.00   0.50    0.11    --   62.00  75.00-176.58  190
 37  \w     41.00 135.00   0.50    0.11    --   62.00  73.00 157.52  188
 38  \w   -143.00 -49.00   0.50    0.45    --  -70.00 -73.00 -60.65  188
 39  \w     48.00 143.00   0.50    0.11    --   70.00  76.00  40.70  190
 40  \w   -143.00 -53.00   0.50    0.45    --  -70.00 -61.00  29.48  180
 41  \w   -142.00 -54.00   0.50    0.45    --  -70.00 -60.00  92.77  176
 42  \w   -146.00 -52.00   0.50    0.45    --  -74.00 -74.00-101.34  188
 43  \w   -151.00 -61.00   0.50    0.45    --  -78.00 -61.00 155.50  180
 44  \w    -81.00 -56.00   0.50    0.45    --  -78.00 -75.00 -13.27   50
 45  \w    -87.00 -57.00   0.50    0.45    --  -78.00 -73.00-110.74   60
 46  \w    -82.00 -57.00   0.50    0.45    --  -78.00 -73.00   7.90   50
 47  \w    -94.00 -60.00   0.50    0.45    --  -78.00 -64.00 175.33   68
 48  \w    -89.00 -56.00   0.50    0.45    --  -78.00 -74.00 -78.34   66
 49  \w    -86.00 -57.00   0.50    0.45    --  -78.00 -73.00-132.85   58
 50  \w    -88.00 -62.00   0.50    0.45    --  -82.00 -71.00  26.96   52
 51  \w    -89.00 -63.00   0.50    0.45    --  -82.00 -73.00-132.56   52
 52  \w    -91.00 -65.00   0.50    0.45    --  -82.00 -65.00-165.29   52
 53  \w   -101.00 -72.00   0.50    0.45    --  -91.75 -74.00-160.03   58
 54  \w   -163.00-106.00   0.50    0.45    --  -91.75 -74.00-160.03  114
 55  \w   -124.00 -72.00   0.50    0.45    --  -91.75 -77.00  30.00  104
 56  \w    -96.00 -69.00   0.50    0.45    --  -91.75 -76.00  93.13   54
 57  \w   -141.00-115.00   0.50    0.45    --  -91.75 -76.00  93.13   52
 58  \w    -97.00 -70.00   0.50    0.45    --  -91.75 -75.00 173.74   54
 59  \w    -64.00 -19.00   0.50    0.45    --  -91.75  57.00  30.00   90
 60  \w   -138.00 -71.00   0.50    0.45    --  -91.75 -74.00 163.80  134
 61  \w   -109.00 -83.00   0.50    0.45    --  -91.75 -56.00 -34.51   52
 62  \w   -143.00-116.00   0.50    0.45    --  -91.75 -56.00 -34.51   54
 63  \w   -159.00 -92.00   0.50    0.45    --  -91.75 -60.00-119.80  134
 64  \w   -162.00 -83.00   0.50    0.45    --  -91.75 -64.00 -86.63  158
 65  \w    -96.00 -70.00   0.50    0.45    --  -91.75 -76.00 109.41   52
 66  \w   -163.00 -72.00   0.50    0.45    --  -91.75 -77.00   0.00  182
 67  \w    -95.00 -69.00   0.50    0.45    --  -91.75 -77.00  78.74   52
 68  \w   -162.00 -70.00   0.50    0.45    --  -91.75 -77.00 120.00  184
 69  \w    -96.00 -70.00   0.50    0.45    --  -91.75 -74.00-130.73   52
 70  \w   -140.00 -75.00   0.50    0.45    --  -91.75 -72.00-173.96  130
 71  \w   -157.00-131.00   0.50    0.45    --  -91.75 -72.00  59.65   52
 72  \w   -155.00 -74.00   0.50    0.45    --  -91.75 -66.00 146.33  162
 73  \w   -141.00 -70.00   0.50    0.45    --  -91.75 -77.00 -90.00  142
 74  \w   -157.00 -71.00   0.50    0.45    --  -91.75 -71.00 132.96  172
 75  \w   -150.00-109.00   0.50    0.45    --  -91.75 -77.00  78.74   82
 76  \w   -162.00-120.00   0.50    0.45    --  -91.75 -67.00-159.91   84
 77  \w    -95.00 -69.00   0.50    0.45    --  -91.75 -76.00 101.10   52
 78  \w   -163.00 -73.00   0.50    0.45    --  -91.75 -67.00 -37.84  180
 79  \w   -163.00-101.00   0.50    0.45    --  -91.75 -76.00 101.10  124
 80  \w   -102.00 -70.00   0.50    0.45    --  -91.75 -77.00 -43.24   64
 81  \w   -106.00 -73.00   0.50    0.45    --  -91.75 -67.00-159.91   66
 82  \w   -147.00 -70.00   0.50    0.45    --  -91.75 -75.00  14.03  154
 83  \w   -152.00 -74.00   0.50    0.45    --  -91.75 -66.00  29.98  156
 84  \w    -79.00 -54.00   0.50    0.45    --  -91.75 132.00-143.00   50
 85  \w   -100.00 -72.00   0.50    0.45    --  -91.75 -72.00  59.65   56
 86  \w     36.00  66.00   0.50    0.45    --  107.31 -57.00  90.00   60
 87  \w     81.00 106.00   0.50    0.45    --  107.31 -99.00 120.00   50
 88  \w     47.00 102.00   0.50    0.45    --  107.31 -99.00 -60.00  110
 89  \w     36.00  68.00   0.50    0.45    --  107.31 -57.00   0.00   64
 90  \w     36.00  67.00   0.50    0.45    --  107.31 -57.00  30.00   62
 91  \w     62.00 110.00   0.50    0.45    --  107.31-125.00 -90.00   96
 92  \w     50.00  97.00   0.50    0.45    --  107.31 -99.00-180.00   94
 93  \w     36.00  68.00   0.50    0.45    --  107.31 -57.00-180.00   64
 94  \w     35.00  67.00   0.50    0.45    --  107.31 -57.00 -30.00   64
 95  \w     56.00 106.00   0.50    0.45    --  107.31 -99.00-150.00  100
 96  \w     65.00 109.00   0.50    0.45    --  107.31-125.00  90.00   88
 97  \w     35.00 106.00   0.50    0.45    --  107.31 -99.00 -30.00  142
 98  \w     35.00  68.00   0.50    0.45    --  107.31 -57.00 120.00   66
 99  \w     36.00  67.00   0.50    0.45    --  107.31 -57.00 150.00   62
;
_diffrn_measurement_device 'four-circle diffractometer'
_diffrn_measurement_device_type 'XtaLAB Synergy, Dualflex, HyPix'
_diffrn_measurement_method '\w scans'
_diffrn_orient_matrix_type 'CrysAlisPro convention (1999,Acta A55,543-557)'
_diffrn_orient_matrix_UB_11 0.0124793000
_diffrn_orient_matrix_UB_12 0.0222587000
_diffrn_orient_matrix_UB_13 -0.1180448000
_diffrn_orient_matrix_UB_21 0.1219711000
_diffrn_orient_matrix_UB_22 -0.1321049000
_diffrn_orient_matrix_UB_23 -0.0030093000
_diffrn_orient_matrix_UB_31 -0.1195714000
_diffrn_orient_matrix_UB_32 -0.0873871000
_diffrn_orient_matrix_UB_33 -0.0003510000
_diffrn_radiation_monochromator mirror
_diffrn_radiation_probe x-ray
_diffrn_radiation_type 'Cu K\a'
_diffrn_radiation_wavelength 1.54184
_diffrn_reflns_av_R_equivalents 0.0705
_diffrn_reflns_av_unetI/netI 0.0270
_diffrn_reflns_Laue_measured_fraction_full 0.999
_diffrn_reflns_Laue_measured_fraction_max 0.943
_diffrn_reflns_limit_h_max 11
_diffrn_reflns_limit_h_min -11
_diffrn_reflns_limit_k_max 12
_diffrn_reflns_limit_k_min -12
_diffrn_reflns_limit_l_max 16
_diffrn_reflns_limit_l_min -16
_diffrn_reflns_number 49177
_diffrn_reflns_point_group_measured_fraction_full 0.999
_diffrn_reflns_point_group_measured_fraction_max 0.943
_diffrn_reflns_theta_full 67.684
_diffrn_reflns_theta_max 76.862
_diffrn_reflns_theta_min 3.388
_diffrn_source 'micro-focus sealed X-ray tube'
_diffrn_source_type 'PhotonJet (Cu) X-ray Source'
_exptl_absorpt_coefficient_mu 2.225
_exptl_absorpt_correction_T_max 1.000
_exptl_absorpt_correction_T_min 0.347
_exptl_absorpt_correction_type gaussian
_exptl_absorpt_process_details
;
CrysAlisPro 1.171.41.122a (Rigaku Oxford Diffraction, 2021)
Numerical absorption correction based on gaussian integration over
a multifaceted crystal model
Empirical absorption correction using spherical harmonics,
implemented in SCALE3 ABSPACK scaling algorithm.
;
_exptl_crystal_colour 'clear light yellow'
_exptl_crystal_colour_lustre clear
_exptl_crystal_colour_modifier light
_exptl_crystal_colour_primary yellow
_exptl_crystal_density_diffrn 1.349
_exptl_crystal_description plate
_exptl_crystal_F_000 496
_exptl_crystal_size_max 0.32
_exptl_crystal_size_mid 0.185
_exptl_crystal_size_min 0.086
_refine_diff_density_max 0.715
_refine_diff_density_min -0.334
_refine_diff_density_rms 0.046
_refine_ls_extinction_method none
_refine_ls_goodness_of_fit_ref 1.064
_refine_ls_hydrogen_treatment constr
_refine_ls_matrix_type full
_refine_ls_number_parameters 307
_refine_ls_number_reflns 4654
_refine_ls_number_restraints 0
_refine_ls_restrained_S_all 1.064
_refine_ls_R_factor_all 0.0561
_refine_ls_R_factor_gt 0.0501
_refine_ls_shift/su_max 0.000
_refine_ls_shift/su_mean 0.000
_refine_ls_structure_factor_coef Fsqd
_refine_ls_weighting_details 'w=1/[\s^2^(Fo^2^)+(0.0648P)^2^+0.6306P] where P=(Fo^2^+2Fc^2^)/3'
_refine_ls_weighting_scheme calc
_refine_ls_wR_factor_gt 0.1360
_refine_ls_wR_factor_ref 0.1404
_reflns_Friedel_coverage 0.000
_reflns_number_gt 4083
_reflns_number_total 4654
_reflns_threshold_expression 'I > 2\s(I)'
_cod_data_source_file d4cc01765j4.cif
_cod_data_source_block AnThio_240K
_cod_depositor_comments 'Adding full bibliography for 7133073--7133077.cif.'
_cod_database_code 7133077
_shelx_shelxl_version_number 2018/3
_chemical_oxdiff_formula 'C11 H10 N O'
_shelx_space_group_comment
;
The symmetry employed for this shelxl refinement is uniquely defined
by the following loop, which should always be used as a source of
symmetry information in preference to the above space-group names.
They are only intended as comments.
;
_shelx_estimated_absorpt_t_max 0.832
_shelx_estimated_absorpt_t_min 0.536
_olex2_refinement_description
;
1. Fixed Uiso
 At 1.2 times of:
  All C(H) groups, All N(H,H) groups
2.a Aromatic/amide H refined with riding coordinates:
 C23(H23), C8(H8), C3(H3), C13(H13), C18(H18), C28(H28), C10(H10), C25(H25),
 C21(H21), C6(H6), C4(H4), C12(H12), C27(H27), C26(H26), C11(H11), C19(H19),
 C20(H20), C5(H5)
2.b X=CH2 refined with riding coordinates:
 N1(H1A,H1B), N2(H2A,H2B)
;
_olex2_exptl_crystal_mounting_method 'Crystal was mounted on a 75 um MiTeGen cryoloop.'
_olex2_submission_special_instructions 'No special instructions were received'
_oxdiff_exptl_absorpt_empirical_details
;
Empirical correction (ABSPACK) includes:
- Absorption correction using spherical harmonics
- Frame scaling
- Detector area scaling
;
_oxdiff_exptl_absorpt_empirical_full_max 2.714
_oxdiff_exptl_absorpt_empirical_full_min 0.447

loop_
_space_group_symop_operation_xyz
'x, y, z'
'-x, -y, -z'

loop_
_atom_site_label
_atom_site_type_symbol
_atom_site_fract_x
_atom_site_fract_y
_atom_site_fract_z
_atom_site_U_iso_or_equiv
_atom_site_adp_type
_atom_site_occupancy
_atom_site_site_symmetry_order
_atom_site_calc_flag
_atom_site_refinement_flags_posn
_atom_site_refinement_flags_adp
_atom_site_refinement_flags_occupancy
_atom_site_disorder_assembly
_atom_site_disorder_group
S1 S 0.66178(7) 0.83995(6) 0.42409(5) 0.05341(19) Uani 1 1 d . . . . .
S2 S 0.14789(6) 0.82011(6) 1.07258(4) 0.05142(18) Uani 1 1 d . . . . .
N1 N 0.6101(2) 0.8788(2) 0.61984(16) 0.0577(5) Uani 1 1 d . . . . .
H1A H 0.629904 0.858542 0.682746 0.069 Uiso 1 1 calc R U . . .
H1B H 0.538870 0.946548 0.603215 0.069 Uiso 1 1 calc R U . . .
C1 C 0.8102(2) 0.6905(2) 0.58591(16) 0.0419(5) Uani 1 1 d . . . . .
C16 C 0.3292(2) 0.7158(2) 0.91069(16) 0.0407(5) Uani 1 1 d . . . . .
C17 C 0.3101(2) 0.5815(2) 0.89884(15) 0.0410(5) Uani 1 1 d . . . . .
N2 N 0.1300(2) 0.9086(2) 0.87634(16) 0.0618(6) Uani 1 1 d . . . . .
H2A H 0.161457 0.904614 0.812822 0.074 Uiso 1 1 calc R U . . .
H2B H 0.054206 0.970525 0.893304 0.074 Uiso 1 1 calc R U . . .
C2 C 0.7851(2) 0.5532(2) 0.60008(16) 0.0430(5) Uani 1 1 d . . . . .
C14 C 0.9465(2) 0.7202(2) 0.60364(16) 0.0442(5) Uani 1 1 d . . . . .
C29 C 0.4689(2) 0.7528(2) 0.89155(16) 0.0414(5) Uani 1 1 d . . . . .
C15 C 0.6880(2) 0.8069(2) 0.54962(18) 0.0442(5) Uani 1 1 d . . . . .
C24 C 0.5965(2) 0.6489(2) 0.86382(16) 0.0427(5) Uani 1 1 d . . . . .
C9 C 1.0648(2) 0.6064(3) 0.63310(16) 0.0460(5) Uani 1 1 d . . . . .
C7 C 0.9043(3) 0.4412(2) 0.63072(16) 0.0453(5) Uani 1 1 d . . . . .
C22 C 0.4389(2) 0.4799(2) 0.87010(16) 0.0432(5) Uani 1 1 d . . . . .
C23 C 0.5779(2) 0.5162(2) 0.85455(16) 0.0458(5) Uani 1 1 d . . . . .
H23 H 0.660853 0.449513 0.837429 0.055 Uiso 1 1 calc R U . . .
C30 C 0.1980(2) 0.8200(2) 0.94757(17) 0.0433(5) Uani 1 1 d . . . . .
C8 C 1.0406(3) 0.4725(3) 0.64499(18) 0.0512(6) Uani 1 1 d . . . . .
H8 H 1.118101 0.400014 0.663277 0.061 Uiso 1 1 calc R U . . .
C3 C 0.6454(3) 0.5191(3) 0.58943(17) 0.0478(5) Uani 1 1 d . . . . .
H3 H 0.566947 0.589484 0.569355 0.057 Uiso 1 1 calc R U . . .
C13 C 0.9738(3) 0.8566(3) 0.59519(18) 0.0505(5) Uani 1 1 d . . . . .
H13 H 0.899176 0.931520 0.576248 0.061 Uiso 1 1 calc R U . . .
C18 C 0.1689(3) 0.5419(3) 0.91101(17) 0.0485(5) Uani 1 1 d . . . . .
H18 H 0.084482 0.605827 0.930129 0.058 Uiso 1 1 calc R U . . .
C28 C 0.4920(3) 0.8886(3) 0.89826(18) 0.0498(5) Uani 1 1 d . . . . .
H28 H 0.411223 0.957274 0.915842 0.060 Uiso 1 1 calc R U . . .
C10 C 1.2034(2) 0.6359(3) 0.65089(18) 0.0547(6) Uani 1 1 d . . . . .
H10 H 1.280809 0.563211 0.669090 0.066 Uiso 1 1 calc R U . . .
C25 C 0.7387(2) 0.6874(3) 0.84553(17) 0.0510(6) Uani 1 1 d . . . . .
H25 H 0.822060 0.621309 0.828202 0.061 Uiso 1 1 calc R U . . .
C21 C 0.4189(3) 0.3448(2) 0.85591(18) 0.0543(6) Uani 1 1 d . . . . .
H21 H 0.501276 0.277851 0.838196 0.065 Uiso 1 1 calc R U . . .
C6 C 0.8773(3) 0.3030(3) 0.64782(19) 0.0571(6) Uani 1 1 d . . . . .
H6 H 0.953653 0.229857 0.667205 0.068 Uiso 1 1 calc R U . . .
C4 C 0.6247(3) 0.3864(3) 0.60791(19) 0.0569(6) Uani 1 1 d . . . . .
H4 H 0.531919 0.367154 0.601888 0.068 Uiso 1 1 calc R U . . .
C12 C 1.1073(3) 0.8798(3) 0.61428(19) 0.0562(6) Uani 1 1 d . . . . .
H12 H 1.122142 0.970517 0.609266 0.067 Uiso 1 1 calc R U . . .
C27 C 0.6292(3) 0.9200(3) 0.87958(19) 0.0568(6) Uani 1 1 d . . . . .
H27 H 0.641124 1.009633 0.884355 0.068 Uiso 1 1 calc R U . . .
C26 C 0.7543(3) 0.8182(3) 0.8529(2) 0.0589(6) Uani 1 1 d . . . . .
H26 H 0.847826 0.841156 0.840402 0.071 Uiso 1 1 calc R U . . .
C11 C 1.2241(3) 0.7683(3) 0.64167(19) 0.0605(7) Uani 1 1 d . . . . .
H11 H 1.315404 0.785912 0.653391 0.073 Uiso 1 1 calc R U . . .
C19 C 0.1549(3) 0.4135(3) 0.89535(19) 0.0564(6) Uani 1 1 d . . . . .
H19 H 0.061230 0.390745 0.902625 0.068 Uiso 1 1 calc R U . . .
C20 C 0.2828(3) 0.3128(3) 0.8678(2) 0.0606(7) Uani 1 1 d . . . . .
H20 H 0.272193 0.224448 0.857881 0.073 Uiso 1 1 calc R U . . .
C5 C 0.7434(4) 0.2765(3) 0.6364(2) 0.0633(7) Uani 1 1 d . . . . .
H5 H 0.728566 0.185570 0.647275 0.076 Uiso 1 1 calc R U . . .

loop_
_atom_site_aniso_label
_atom_site_aniso_U_11
_atom_site_aniso_U_22
_atom_site_aniso_U_33
_atom_site_aniso_U_23
_atom_site_aniso_U_13
_atom_site_aniso_U_12
S1 0.0508(3) 0.0519(3) 0.0542(4) -0.0046(3) -0.0164(3) 0.0029(2)
S2 0.0479(3) 0.0526(3) 0.0477(3) -0.0111(2) 0.0006(2) 0.0047(2)
N1 0.0513(11) 0.0602(12) 0.0524(12) -0.0060(10) -0.0118(9) 0.0135(9)
C1 0.0403(11) 0.0437(11) 0.0400(11) -0.0068(9) -0.0063(9) -0.0012(9)
C16 0.0373(10) 0.0443(11) 0.0378(10) -0.0074(8) -0.0041(8) 0.0005(8)
C17 0.0398(11) 0.0469(11) 0.0341(10) -0.0060(8) -0.0045(8) -0.0020(9)
N2 0.0540(12) 0.0702(14) 0.0479(11) -0.0103(10) -0.0061(9) 0.0203(10)
C2 0.0426(11) 0.0465(12) 0.0374(11) -0.0043(9) -0.0056(8) -0.0022(9)
C14 0.0378(11) 0.0520(12) 0.0404(11) -0.0025(9) -0.0085(9) -0.0025(9)
C29 0.0376(10) 0.0474(12) 0.0370(11) -0.0081(9) -0.0043(8) -0.0008(9)
C15 0.0374(10) 0.0395(11) 0.0560(13) -0.0036(9) -0.0133(9) -0.0042(9)
C24 0.0373(10) 0.0520(12) 0.0361(10) -0.0090(9) -0.0042(8) 0.0004(9)
C9 0.0374(11) 0.0585(13) 0.0375(11) -0.0008(9) -0.0061(8) -0.0005(9)
C7 0.0491(12) 0.0457(12) 0.0364(11) -0.0033(9) -0.0055(9) 0.0016(9)
C22 0.0480(12) 0.0425(11) 0.0359(10) -0.0063(9) -0.0047(9) 0.0000(9)
C23 0.0418(11) 0.0497(12) 0.0397(11) -0.0088(9) -0.0045(9) 0.0079(9)
C30 0.0363(10) 0.0419(11) 0.0507(12) -0.0102(9) -0.0054(9) -0.0015(9)
C8 0.0470(12) 0.0533(13) 0.0451(12) -0.0034(10) -0.0086(10) 0.0097(10)
C3 0.0491(12) 0.0538(13) 0.0414(12) -0.0063(10) -0.0085(9) -0.0090(10)
C13 0.0483(12) 0.0559(14) 0.0458(12) 0.0001(10) -0.0078(10) -0.0092(10)
C18 0.0461(12) 0.0565(13) 0.0432(12) -0.0088(10) -0.0024(9) -0.0096(10)
C28 0.0492(12) 0.0521(13) 0.0482(12) -0.0132(10) -0.0040(10) -0.0053(10)
C10 0.0352(11) 0.0848(19) 0.0399(12) -0.0071(11) -0.0068(9) -0.0004(11)
C25 0.0344(11) 0.0745(16) 0.0407(12) -0.0095(11) -0.0027(9) -0.0015(10)
C21 0.0676(16) 0.0418(12) 0.0488(13) -0.0053(10) -0.0061(11) 0.0006(11)
C6 0.0715(17) 0.0456(13) 0.0495(13) -0.0087(10) -0.0073(12) 0.0021(11)
C4 0.0650(15) 0.0605(15) 0.0511(14) -0.0114(11) -0.0079(11) -0.0210(12)
C12 0.0544(14) 0.0723(16) 0.0460(13) -0.0059(11) -0.0068(11) -0.0213(12)
C27 0.0581(15) 0.0633(15) 0.0535(14) -0.0124(12) -0.0044(11) -0.0189(12)
C26 0.0464(13) 0.0801(18) 0.0535(14) -0.0090(13) -0.0037(11) -0.0195(12)
C11 0.0447(13) 0.094(2) 0.0470(13) -0.0122(13) -0.0078(10) -0.0183(13)
C19 0.0622(15) 0.0608(15) 0.0498(13) -0.0024(11) -0.0044(11) -0.0231(12)
C20 0.0816(19) 0.0454(13) 0.0568(15) -0.0055(11) -0.0049(13) -0.0178(13)
C5 0.089(2) 0.0468(13) 0.0570(15) -0.0098(11) -0.0066(14) -0.0177(13)

loop_
_atom_type_symbol
_atom_type_description
_atom_type_scat_dispersion_real
_atom_type_scat_dispersion_imag
_atom_type_scat_source
C C 0.0181 0.0091 'International Tables Vol C Tables 4.2.6.8 and 6.1.1.4'
H H 0.0000 0.0000 'International Tables Vol C Tables 4.2.6.8 and 6.1.1.4'
N N 0.0311 0.0180 'International Tables Vol C Tables 4.2.6.8 and 6.1.1.4'
S S 0.3331 0.5567 'International Tables Vol C Tables 4.2.6.8 and 6.1.1.4'

loop_
_exptl_crystal_face_index_h
_exptl_crystal_face_index_k
_exptl_crystal_face_index_l
_exptl_crystal_face_perp_dist
-1 -6 -3 0.1005
0 -6 -3 0.0960
3 -4 -2 0.0860
0 6 3 0.0892
5 5 2 0.1255
0 -2 8 0.0264
1 -1 8 0.0357
-1 1 -8 0.0698
0 2 -8 0.0603
-4 3 2 0.1315
-1 6 3 0.0931
-1 -3 7 0.0494
2 -3 6 0.0469
0 -4 5 0.0469
1 5 -4 0.0815
-5 -5 -1 0.1272
3 -3 -6 0.0828
-4 2 6 0.1000
2 6 5 0.0913
6 -1 2 0.1320
0 6 -1 0.0888
-1 0 -8 0.0562
1 0 8 0.0360
0 -1 8 0.0244
-2 -3 -8 0.0863
1 -1 -8 0.0617
-2 0 8 0.0513
0 2 8 0.0357
1 3 8 0.0473
-2 -1 7 0.0479
1 1 9 0.0363
0 0 8 0.0280

loop_
_geom_angle_atom_site_label_1
_geom_angle_atom_site_label_2
_geom_angle_atom_site_label_3
_geom_angle
_geom_angle_site_symmetry_1
_geom_angle_site_symmetry_3
_geom_angle_publ_flag
H1A N1 H1B 120.0 . . ?
C15 N1 H1A 120.0 . . ?
C15 N1 H1B 120.0 . . ?
C2 C1 C15 118.86(19) . . ?
C14 C1 C2 121.60(19) . . ?
C14 C1 C15 119.5(2) . . ?
C17 C16 C30 119.39(19) . . ?
C29 C16 C17 121.41(19) . . ?
C29 C16 C30 119.17(19) . . ?
C16 C17 C22 118.6(2) . . ?
C16 C17 C18 123.30(19) . . ?
C18 C17 C22 118.0(2) . . ?
H2A N2 H2B 120.0 . . ?
C30 N2 H2A 120.0 . . ?
C30 N2 H2B 120.0 . . ?
C1 C2 C7 118.8(2) . . ?
C1 C2 C3 123.5(2) . . ?
C3 C2 C7 117.7(2) . . ?
C1 C14 C9 118.6(2) . . ?
C1 C14 C13 123.4(2) . . ?
C13 C14 C9 118.0(2) . . ?
C16 C29 C24 118.8(2) . . ?
C16 C29 C28 123.23(19) . . ?
C28 C29 C24 117.9(2) . . ?
N1 C15 S1 124.00(17) . . ?
N1 C15 C1 116.2(2) . . ?
C1 C15 S1 119.76(17) . . ?
C23 C24 C29 119.6(2) . . ?
C23 C24 C25 122.1(2) . . ?
C25 C24 C29 118.4(2) . . ?
C8 C9 C14 119.5(2) . . ?
C8 C9 C10 121.6(2) . . ?
C10 C9 C14 118.9(2) . . ?
C8 C7 C2 118.7(2) . . ?
C8 C7 C6 122.6(2) . . ?
C6 C7 C2 118.7(2) . . ?
C23 C22 C17 119.6(2) . . ?
C23 C22 C21 121.9(2) . . ?
C21 C22 C17 118.6(2) . . ?
C24 C23 C22 121.91(19) . . ?
C24 C23 H23 119.0 . . ?
C22 C23 H23 119.0 . . ?
C16 C30 S2 119.92(16) . . ?
N2 C30 S2 123.87(17) . . ?
N2 C30 C16 116.2(2) . . ?
C9 C8 C7 122.7(2) . . ?
C9 C8 H8 118.7 . . ?
C7 C8 H8 118.7 . . ?
C2 C3 H3 119.3 . . ?
C4 C3 C2 121.4(2) . . ?
C4 C3 H3 119.3 . . ?
C14 C13 H13 119.5 . . ?
C12 C13 C14 121.1(2) . . ?
C12 C13 H13 119.5 . . ?
C17 C18 H18 119.3 . . ?
C19 C18 C17 121.4(2) . . ?
C19 C18 H18 119.3 . . ?
C29 C28 H28 119.3 . . ?
C27 C28 C29 121.3(2) . . ?
C27 C28 H28 119.3 . . ?
C9 C10 H10 119.6 . . ?
C11 C10 C9 120.9(2) . . ?
C11 C10 H10 119.6 . . ?
C24 C25 H25 119.4 . . ?
C26 C25 C24 121.3(2) . . ?
C26 C25 H25 119.4 . . ?
C22 C21 H21 119.4 . . ?
C20 C21 C22 121.1(2) . . ?
C20 C21 H21 119.4 . . ?
C7 C6 H6 119.4 . . ?
C5 C6 C7 121.2(2) . . ?
C5 C6 H6 119.4 . . ?
C3 C4 H4 119.8 . . ?
C3 C4 C5 120.5(2) . . ?
C5 C4 H4 119.8 . . ?
C13 C12 H12 119.5 . . ?
C13 C12 C11 121.0(3) . . ?
C11 C12 H12 119.5 . . ?
C28 C27 H27 119.6 . . ?
C28 C27 C26 120.8(2) . . ?
C26 C27 H27 119.6 . . ?
C25 C26 C27 120.3(2) . . ?
C25 C26 H26 119.9 . . ?
C27 C26 H26 119.9 . . ?
C10 C11 C12 120.2(2) . . ?
C10 C11 H11 119.9 . . ?
C12 C11 H11 119.9 . . ?
C18 C19 H19 119.8 . . ?
C18 C19 C20 120.4(2) . . ?
C20 C19 H19 119.8 . . ?
C21 C20 C19 120.4(2) . . ?
C21 C20 H20 119.8 . . ?
C19 C20 H20 119.8 . . ?
C6 C5 C4 120.5(2) . . ?
C6 C5 H5 119.7 . . ?
C4 C5 H5 119.7 . . ?

loop_
_geom_bond_atom_site_label_1
_geom_bond_atom_site_label_2
_geom_bond_distance
_geom_bond_site_symmetry_2
_geom_bond_publ_flag
S1 C15 1.683(2) . ?
S2 C30 1.665(2) . ?
N1 H1A 0.8600 . ?
N1 H1B 0.8600 . ?
N1 C15 1.305(3) . ?
C1 C2 1.413(3) . ?
C1 C14 1.403(3) . ?
C1 C15 1.505(3) . ?
C16 C17 1.411(3) . ?
C16 C29 1.401(3) . ?
C16 C30 1.501(3) . ?
C17 C22 1.440(3) . ?
C17 C18 1.425(3) . ?
N2 H2A 0.8600 . ?
N2 H2B 0.8600 . ?
N2 C30 1.316(3) . ?
C2 C7 1.442(3) . ?
C2 C3 1.426(3) . ?
C14 C9 1.442(3) . ?
C14 C13 1.414(3) . ?
C29 C24 1.443(3) . ?
C29 C28 1.423(3) . ?
C24 C23 1.385(3) . ?
C24 C25 1.428(3) . ?
C9 C8 1.378(4) . ?
C9 C10 1.423(3) . ?
C7 C8 1.396(3) . ?
C7 C6 1.427(3) . ?
C22 C23 1.390(3) . ?
C22 C21 1.431(3) . ?
C23 H23 0.9300 . ?
C8 H8 0.9300 . ?
C3 H3 0.9300 . ?
C3 C4 1.354(3) . ?
C13 H13 0.9300 . ?
C13 C12 1.357(3) . ?
C18 H18 0.9300 . ?
C18 C19 1.352(3) . ?
C28 H28 0.9300 . ?
C28 C27 1.355(3) . ?
C10 H10 0.9300 . ?
C10 C11 1.353(4) . ?
C25 H25 0.9300 . ?
C25 C26 1.352(4) . ?
C21 H21 0.9300 . ?
C21 C20 1.346(4) . ?
C6 H6 0.9300 . ?
C6 C5 1.345(4) . ?
C4 H4 0.9300 . ?
C4 C5 1.419(4) . ?
C12 H12 0.9300 . ?
C12 C11 1.414(4) . ?
C27 H27 0.9300 . ?
C27 C26 1.412(4) . ?
C26 H26 0.9300 . ?
C11 H11 0.9300 . ?
C19 H19 0.9300 . ?
C19 C20 1.426(4) . ?
C20 H20 0.9300 . ?
C5 H5 0.9300 . ?

loop_
_geom_torsion_atom_site_label_1
_geom_torsion_atom_site_label_2
_geom_torsion_atom_site_label_3
_geom_torsion_atom_site_label_4
_geom_torsion
_geom_torsion_site_symmetry_1
_geom_torsion_site_symmetry_2
_geom_torsion_site_symmetry_3
_geom_torsion_site_symmetry_4
_geom_torsion_publ_flag
C1 C2 C7 C8 -0.2(3) . . . . ?
C1 C2 C7 C6 178.2(2) . . . . ?
C1 C2 C3 C4 -177.2(2) . . . . ?
C1 C14 C9 C8 -1.2(3) . . . . ?
C1 C14 C9 C10 179.8(2) . . . . ?
C1 C14 C13 C12 179.3(2) . . . . ?
C16 C17 C22 C23 -0.2(3) . . . . ?
C16 C17 C22 C21 -178.64(19) . . . . ?
C16 C17 C18 C19 177.6(2) . . . . ?
C16 C29 C24 C23 1.4(3) . . . . ?
C16 C29 C24 C25 -179.35(19) . . . . ?
C16 C29 C28 C27 179.7(2) . . . . ?
C17 C16 C29 C24 -2.9(3) . . . . ?
C17 C16 C29 C28 177.2(2) . . . . ?
C17 C16 C30 S2 83.6(2) . . . . ?
C17 C16 C30 N2 -97.3(3) . . . . ?
C17 C22 C23 C24 -1.4(3) . . . . ?
C17 C22 C21 C20 0.8(3) . . . . ?
C17 C18 C19 C20 1.1(4) . . . . ?
C2 C1 C14 C9 2.5(3) . . . . ?
C2 C1 C14 C13 -176.8(2) . . . . ?
C2 C1 C15 S1 -81.1(2) . . . . ?
C2 C1 C15 N1 100.4(3) . . . . ?
C2 C7 C8 C9 1.4(3) . . . . ?
C2 C7 C6 C5 -0.4(4) . . . . ?
C2 C3 C4 C5 -1.4(4) . . . . ?
C14 C1 C2 C7 -1.8(3) . . . . ?
C14 C1 C2 C3 175.8(2) . . . . ?
C14 C1 C15 S1 98.1(2) . . . . ?
C14 C1 C15 N1 -80.4(3) . . . . ?
C14 C9 C8 C7 -0.7(3) . . . . ?
C14 C9 C10 C11 0.8(3) . . . . ?
C14 C13 C12 C11 1.0(4) . . . . ?
C29 C16 C17 C22 2.3(3) . . . . ?
C29 C16 C17 C18 -175.8(2) . . . . ?
C29 C16 C30 S2 -94.6(2) . . . . ?
C29 C16 C30 N2 84.5(3) . . . . ?
C29 C24 C23 C22 0.7(3) . . . . ?
C29 C24 C25 C26 -0.6(3) . . . . ?
C29 C28 C27 C26 -0.1(4) . . . . ?
C15 C1 C2 C7 177.44(19) . . . . ?
C15 C1 C2 C3 -5.0(3) . . . . ?
C15 C1 C14 C9 -176.7(2) . . . . ?
C15 C1 C14 C13 4.0(3) . . . . ?
C24 C29 C28 C27 -0.2(3) . . . . ?
C24 C25 C26 C27 0.3(4) . . . . ?
C9 C14 C13 C12 0.0(3) . . . . ?
C9 C10 C11 C12 0.1(4) . . . . ?
C7 C2 C3 C4 0.4(3) . . . . ?
C7 C6 C5 C4 -0.6(4) . . . . ?
C22 C17 C18 C19 -0.6(3) . . . . ?
C22 C21 C20 C19 -0.3(4) . . . . ?
C23 C24 C25 C26 178.7(2) . . . . ?
C23 C22 C21 C20 -177.6(2) . . . . ?
C30 C16 C17 C22 -175.85(19) . . . . ?
C30 C16 C17 C18 6.0(3) . . . . ?
C30 C16 C29 C24 175.24(19) . . . . ?
C30 C16 C29 C28 -4.6(3) . . . . ?
C8 C9 C10 C11 -178.1(2) . . . . ?
C8 C7 C6 C5 178.0(2) . . . . ?
C3 C2 C7 C8 -177.9(2) . . . . ?
C3 C2 C7 C6 0.5(3) . . . . ?
C3 C4 C5 C6 1.6(4) . . . . ?
C13 C14 C9 C8 178.1(2) . . . . ?
C13 C14 C9 C10 -0.8(3) . . . . ?
C13 C12 C11 C10 -1.1(4) . . . . ?
C18 C17 C22 C23 178.1(2) . . . . ?
C18 C17 C22 C21 -0.4(3) . . . . ?
C18 C19 C20 C21 -0.7(4) . . . . ?
C28 C29 C24 C23 -178.7(2) . . . . ?
C28 C29 C24 C25 0.5(3) . . . . ?
C28 C27 C26 C25 0.1(4) . . . . ?
C10 C9 C8 C7 178.2(2) . . . . ?
C25 C24 C23 C22 -178.5(2) . . . . ?
C21 C22 C23 C24 177.1(2) . . . . ?
C6 C7 C8 C9 -176.9(2) . . . . ?

loop_
_exptl_oxdiff_crystal_face_indexfrac_h
_exptl_oxdiff_crystal_face_indexfrac_k
_exptl_oxdiff_crystal_face_indexfrac_l
_exptl_oxdiff_crystal_face_x
_exptl_oxdiff_crystal_face_y
_exptl_oxdiff_crystal_face_z
-1.0763 -6.3180 -2.7427 0.1697 0.7116 0.6818
-0.0026 -6.1437 -2.8173 0.1958 0.8198 0.5382
3.1278 -4.4165 -2.4758 0.2330 0.9724 0.0128
-0.0022 6.1425 2.8174 -0.1959 -0.8202 -0.5375
4.7737 4.8784 1.5502 -0.0148 -0.0669 -0.9977
0.0761 -1.8524 7.8034 -0.9614 0.2305 0.1500
1.3126 -0.7301 8.2013 -0.9680 0.2319 -0.0960
-1.4562 0.5919 -8.2158 0.9648 -0.2311 0.1253
-0.1650 1.7755 -7.8478 0.9638 -0.2311 -0.1327
-4.3303 3.0888 2.0361 -0.2256 -0.9423 0.2471
-0.9866 5.8028 2.8095 -0.2148 -0.8954 -0.3901
-1.2813 -2.9459 6.8303 -0.8878 0.2123 0.4082
1.7036 -3.1640 6.2902 -0.7917 0.6068 0.0706
-0.0558 -4.4113 5.3543 -0.7309 0.5598 0.3903
0.6229 5.1166 -4.2232 0.6202 -0.5872 -0.5201
-4.9861 -4.6150 -1.3346 -0.0074 0.0055 1.0000
2.8535 -2.6925 -6.0027 0.6843 0.7218 -0.1038
-3.7001 1.7155 5.5081 -0.6582 -0.6945 0.2906
2.1519 5.5408 5.1745 -0.4606 -0.4851 -0.7433
5.5538 -0.7206 2.3785 -0.2275 0.7654 -0.6019
-0.1657 6.0991 -0.9334 0.2439 -0.8231 -0.5128
-0.7863 0.4478 -8.3841 0.9898 -0.1298 0.0578
1.2295 -0.0299 8.4321 -0.9807 0.1285 -0.1474
0.0690 -1.1041 8.1677 -0.9879 0.1297 0.0854
-1.6957 -3.2657 -7.8694 0.8351 0.2483 0.4909
0.9156 -1.1200 -8.2356 0.9587 0.2844 -0.0087
-1.8097 0.2630 7.8312 -0.9412 -0.2790 0.1906
-0.3877 1.5958 8.3436 -0.9542 -0.2832 -0.0960
0.7107 2.5183 8.2760 -0.9120 -0.2709 -0.3080
-1.8947 -1.3563 7.4781 -0.9366 -0.0744 0.3424
0.8901 1.2085 8.5695 -0.9736 -0.0769 -0.2150
-0.1450 0.2701 8.4802 -0.9968 -0.0789 -0.0092
